data_7133339
loop_
_publ_author_name
'Balasubramani, Alagesan'
'Sudarshana, K. A.'
'Kushwaha, Roli'
'Chakravarty, Sumana'
'Pabbaraja, Srihari'
'Mehta, Goverdhan'

_publ_section_title
;
 One flask cascade approach to a complex
 pyrano[2,3-<i>c</i>]pyrazole-pyrazolone hybrid heterocyclic system and
 its initiatory neurobiological profiling.
;
_journal_issue 64
_journal_name_full 'Chemical communications (Cambridge, England)'
_journal_page_first 8443
_journal_page_last 8446
_journal_paper_doi 10.1039/d4cc02813a
_journal_volume 60
_journal_year 2024
_chemical_formula_moiety 'C37 H26 Cl2 N4 O2'
_chemical_formula_sum 'C37 H26 Cl2 N4 O2'
_chemical_formula_weight 629.52
_space_group_crystal_system triclinic
_space_group_IT_number 2
_space_group_name_Hall '-P 1'
_space_group_name_H-M_alt 'P -1'
_atom_sites_solution_hydrogens geom
_audit_creation_date 2023-07-06
_audit_creation_method
;
Olex2 1.3-alpha
(compiled 2020.11.12 svn.r5f609507 for OlexSys, GUI svn.r6408)
;
_audit_update_record
;
2024-01-10 deposited with the CCDC.	2024-07-11 downloaded from the CCDC.
;
_cell_angle_alpha 103.225(15)
_cell_angle_beta 106.099(14)
_cell_angle_gamma 98.327(16)
_cell_formula_units_Z 2
_cell_length_a 9.724(7)
_cell_length_b 12.297(9)
_cell_length_c 13.872(10)
_cell_measurement_reflns_used 8770
_cell_measurement_temperature 293.15
_cell_measurement_theta_max 28.184
_cell_measurement_theta_min 2.223
_cell_volume 1512.5(19)
_computing_cell_refinement 'SAINT V8.40B (?, 2016)'
_computing_data_reduction 'SAINT V8.40B (?, 2016)'
_computing_molecular_graphics 'Olex2 1.3-alpha (Dolomanov et al., 2009)'
_computing_publication_material 'Olex2 1.3-alpha (Dolomanov et al., 2009)'
_computing_structure_refinement 'SHELXL 2018/3 (Sheldrick, 2015)'
_computing_structure_solution 'SHELXT 2018/2 (Sheldrick, 2018)'
_diffrn_ambient_temperature 293.15
_diffrn_detector 'Bruker APEX2 area detector'
_diffrn_detector_area_resol_mean 7.9
_diffrn_detector_type 'CCD area detector'
_diffrn_measured_fraction_theta_full 0.997
_diffrn_measured_fraction_theta_max 0.990
_diffrn_measurement_device 'three-circle diffractometer'
_diffrn_measurement_device_type 'Bruker SMART CCD 6000'
_diffrn_measurement_method '\w and \f scans'
_diffrn_radiation_monochromator 'mirror optics'
_diffrn_radiation_probe x-ray
_diffrn_radiation_type MoK\a
_diffrn_radiation_wavelength 0.71073
_diffrn_reflns_av_R_equivalents 0.0518
_diffrn_reflns_av_unetI/netI 0.0523
_diffrn_reflns_Laue_measured_fraction_full 0.997
_diffrn_reflns_Laue_measured_fraction_max 0.990
_diffrn_reflns_limit_h_max 12
_diffrn_reflns_limit_h_min -13
_diffrn_reflns_limit_k_max 16
_diffrn_reflns_limit_k_min -16
_diffrn_reflns_limit_l_max 18
_diffrn_reflns_limit_l_min -18
_diffrn_reflns_number 27040
_diffrn_reflns_point_group_measured_fraction_full 0.997
_diffrn_reflns_point_group_measured_fraction_max 0.990
_diffrn_reflns_theta_full 25.242
_diffrn_reflns_theta_max 28.402
_diffrn_reflns_theta_min 2.236
_diffrn_source 'microfocus sealed X-ray tube'
_diffrn_source_type 'Incoatec I\ms'
_exptl_absorpt_coefficient_mu 0.257
_exptl_absorpt_correction_T_max 0.7457
_exptl_absorpt_correction_T_min 0.5720
_exptl_absorpt_correction_type multi-scan
_exptl_absorpt_process_details
;
 SADABS 2016/2: Krause, L., Herbst-Irmer, R., Sheldrick G.M. & Stalke D.,
 J. Appl. Cryst. 48 (2015) 3-10
;
_exptl_crystal_colour 'metallic brownish brown'
_exptl_crystal_colour_lustre metallic
_exptl_crystal_colour_modifier brownish
_exptl_crystal_colour_primary brown
_exptl_crystal_density_diffrn 1.382
_exptl_crystal_description needle
_exptl_crystal_F_000 652
_exptl_crystal_size_max 0.115
_exptl_crystal_size_mid 0.111
_exptl_crystal_size_min 0.102
_refine_diff_density_max 0.282
_refine_diff_density_min -0.350
_refine_diff_density_rms 0.037
_refine_ls_extinction_method none
_refine_ls_goodness_of_fit_ref 1.017
_refine_ls_hydrogen_treatment constr
_refine_ls_matrix_type full
_refine_ls_number_parameters 408
_refine_ls_number_reflns 7527
_refine_ls_number_restraints 0
_refine_ls_restrained_S_all 1.017
_refine_ls_R_factor_all 0.0927
_refine_ls_R_factor_gt 0.0476
_refine_ls_shift/su_max 0.001
_refine_ls_shift/su_mean 0.000
_refine_ls_structure_factor_coef Fsqd
_refine_ls_weighting_details 'w=1/[\s^2^(Fo^2^)+(0.0477P)^2^+0.4117P] where P=(Fo^2^+2Fc^2^)/3'
_refine_ls_weighting_scheme calc
_refine_ls_wR_factor_gt 0.1101
_refine_ls_wR_factor_ref 0.1355
_reflns_Friedel_coverage 0.000
_reflns_number_gt 4613
_reflns_number_total 7527
_reflns_threshold_expression 'I > 2\s(I)'
_cod_data_source_file d4cc02813a3.cif
_cod_data_source_block kb1059_0m
_cod_depositor_comments 'Adding full bibliography for 7133337--7133339.cif.'
_cod_original_cell_volume 1512.5(18)
_cod_database_code 7133339
_shelx_shelxl_version_number 2018/3
_shelx_space_group_comment
;
The symmetry employed for this shelxl refinement is uniquely defined
by the following loop, which should always be used as a source of
symmetry information in preference to the above space-group names.
They are only intended as comments.
;
_olex2_refinement_description
;
1. Fixed Uiso
 At 1.2 times of:
  All C(H) groups
 At 1.5 times of:
  All C(H,H,H) groups
2.a Aromatic/amide H refined with riding coordinates:
 C2(H2), C3(H3), C8(H8), C13(H13), C14(H14), C16(H16), C17(H17), C18(H18),
 C19(H19), C23(H23), C24(H24), C25(H25), C26(H26), C27(H27), C28(H28), C31(H31),
  C32(H32), C33(H33), C34(H34), C35(H35)
2.b Idealised Me refined as rotating group:
 C21(H21A,H21B,H21C), C37(H37A,H37B,H37C)
;
_olex2_submission_special_instructions 'No special instructions were received'

loop_
_space_group_symop_operation_xyz
'x, y, z'
'-x, -y, -z'

loop_
_atom_site_label
_atom_site_type_symbol
_atom_site_fract_x
_atom_site_fract_y
_atom_site_fract_z
_atom_site_U_iso_or_equiv
_atom_site_adp_type
_atom_site_occupancy
_atom_site_site_symmetry_order
_atom_site_calc_flag
_atom_site_refinement_flags_posn
_atom_site_refinement_flags_adp
_atom_site_refinement_flags_occupancy
_atom_site_disorder_assembly
_atom_site_disorder_group
Cl1 Cl 1.48167(9) 0.29615(6) 1.00799(5) 0.1067(3) Uani 1 1 d . . . . .
Cl2 Cl -0.20048(7) 0.10868(7) -0.05292(6) 0.1099(3) Uani 1 1 d . . . . .
O1 O 0.46551(14) 0.39122(11) 0.30947(11) 0.0609(4) Uani 1 1 d . . . . .
O2 O 1.10341(12) 0.60251(10) 0.71890(9) 0.0485(3) Uani 1 1 d . . . . .
N1 N 1.03056(15) 0.40446(13) 0.68790(11) 0.0464(4) Uani 1 1 d . . . . .
N2 N 0.29907(15) 0.48279(13) 0.22564(11) 0.0477(4) Uani 1 1 d . . . . .
N3 N 0.28721(16) 0.59450(14) 0.22669(12) 0.0519(4) Uani 1 1 d . . . . .
N4 N 0.91791(15) 0.31464(13) 0.62017(12) 0.0483(4) Uani 1 1 d . . . . .
C1 C 1.3486(3) 0.33267(19) 0.91712(15) 0.0641(6) Uani 1 1 d . . . . .
C2 C 1.3890(2) 0.41329(18) 0.87091(15) 0.0600(5) Uani 1 1 d . . . . .
H2 H 1.487067 0.450176 0.889869 0.072 Uiso 1 1 calc R U . . .
C3 C 1.2830(2) 0.43948(17) 0.79578(14) 0.0514(5) Uani 1 1 d . . . . .
H3 H 1.308812 0.494461 0.763890 0.062 Uiso 1 1 calc R U . . .
C4 C 1.13976(19) 0.38367(16) 0.76883(13) 0.0456(4) Uani 1 1 d . . . . .
C5 C 1.00984(17) 0.50190(15) 0.66565(13) 0.0417(4) Uani 1 1 d . . . . .
C6 C 0.88277(17) 0.48127(15) 0.58412(13) 0.0412(4) Uani 1 1 d . . . . .
C7 C 0.83637(17) 0.57563(15) 0.55018(13) 0.0413(4) Uani 1 1 d . . . . .
C8 C 0.70285(18) 0.55904(16) 0.47388(13) 0.0460(4) Uani 1 1 d . . . . .
H8 H 0.652300 0.482949 0.444237 0.055 Uiso 1 1 calc R U . . .
C9 C 0.63039(18) 0.63844(15) 0.43343(13) 0.0428(4) Uani 1 1 d . . . . .
C10 C 0.49995(18) 0.60015(15) 0.35048(13) 0.0432(4) Uani 1 1 d . . . . .
C11 C 0.42747(18) 0.47952(16) 0.29797(13) 0.0442(4) Uani 1 1 d . . . . .
C12 C 0.18097(18) 0.39188(17) 0.15980(13) 0.0476(4) Uani 1 1 d . . . . .
C13 C 0.0579(2) 0.41679(19) 0.09812(15) 0.0577(5) Uani 1 1 d . . . . .
H13 H 0.054423 0.492505 0.100476 0.069 Uiso 1 1 calc R U . . .
C14 C -0.0594(2) 0.3295(2) 0.03325(17) 0.0691(6) Uani 1 1 d . . . . .
H14 H -0.142023 0.346159 -0.008383 0.083 Uiso 1 1 calc R U . . .
C15 C -0.0541(2) 0.2186(2) 0.03026(17) 0.0668(6) Uani 1 1 d . . . . .
C16 C 1.2048(3) 0.2789(2) 0.89238(16) 0.0691(6) Uani 1 1 d . . . . .
H16 H 1.179075 0.225662 0.925980 0.083 Uiso 1 1 calc R U . . .
C17 C 1.0987(2) 0.30425(18) 0.81727(15) 0.0589(5) Uani 1 1 d . . . . .
H17 H 1.000519 0.268285 0.799413 0.071 Uiso 1 1 calc R U . . .
C18 C 0.0658(2) 0.1930(2) 0.09185(17) 0.0687(6) Uani 1 1 d . . . . .
H18 H 0.067480 0.117204 0.090102 0.082 Uiso 1 1 calc R U . . .
C19 C 0.1841(2) 0.27937(18) 0.15648(15) 0.0598(5) Uani 1 1 d . . . . .
H19 H 0.266137 0.261841 0.197886 0.072 Uiso 1 1 calc R U . . .
C20 C 0.40299(19) 0.66261(16) 0.29832(14) 0.0471(4) Uani 1 1 d . . . . .
C21 C 0.4155(2) 0.78766(18) 0.31279(18) 0.0672(6) Uani 1 1 d . . . . .
H21A H 0.493157 0.817085 0.289120 0.101 Uiso 1 1 calc R U . . .
H21B H 0.436830 0.825989 0.385536 0.101 Uiso 1 1 calc R U . . .
H21C H 0.324607 0.800646 0.273049 0.101 Uiso 1 1 calc R U . . .
C22 C 0.68964(18) 0.76387(15) 0.48153(14) 0.0447(4) Uani 1 1 d . . . . .
C23 C 0.67827(19) 0.81519(17) 0.57785(15) 0.0527(5) Uani 1 1 d . . . . .
H23 H 0.634463 0.771065 0.612102 0.063 Uiso 1 1 calc R U . . .
C24 C 0.7314(2) 0.93126(19) 0.62331(18) 0.0683(6) Uani 1 1 d . . . . .
H24 H 0.722685 0.965144 0.687874 0.082 Uiso 1 1 calc R U . . .
C25 C 0.7970(2) 0.9971(2) 0.5742(2) 0.0751(7) Uani 1 1 d . . . . .
H25 H 0.831747 1.075575 0.604767 0.090 Uiso 1 1 calc R U . . .
C26 C 0.8114(2) 0.9466(2) 0.4796(2) 0.0734(6) Uani 1 1 d . . . . .
H26 H 0.857506 0.990858 0.446559 0.088 Uiso 1 1 calc R U . . .
C27 C 0.7578(2) 0.83072(18) 0.43328(17) 0.0597(5) Uani 1 1 d . . . . .
H27 H 0.767542 0.797252 0.368968 0.072 Uiso 1 1 calc R U . . .
C28 C 0.94323(18) 0.68156(15) 0.60428(13) 0.0451(4) Uani 1 1 d . . . . .
H28 H 0.926028 0.746108 0.582882 0.054 Uiso 1 1 calc R U . . .
C29 C 1.06595(18) 0.69377(15) 0.68343(13) 0.0438(4) Uani 1 1 d . . . . .
C30 C 1.17786(19) 0.79923(16) 0.74021(13) 0.0476(4) Uani 1 1 d . . . . .
C31 C 1.1470(2) 0.90445(19) 0.73716(19) 0.0724(6) Uani 1 1 d . . . . .
H31 H 1.052185 0.909027 0.702691 0.087 Uiso 1 1 calc R U . . .
C32 C 1.2553(3) 1.0025(2) 0.7846(2) 0.0903(8) Uani 1 1 d . . . . .
H32 H 1.233755 1.072991 0.780695 0.108 Uiso 1 1 calc R U . . .
C33 C 1.3942(3) 0.9977(2) 0.8376(2) 0.0875(8) Uani 1 1 d . . . . .
H33 H 1.467051 1.064536 0.869968 0.105 Uiso 1 1 calc R U . . .
C34 C 1.4255(2) 0.8950(2) 0.84258(19) 0.0811(7) Uani 1 1 d . . . . .
H34 H 1.519910 0.891681 0.879162 0.097 Uiso 1 1 calc R U . . .
C35 C 1.3189(2) 0.79566(19) 0.79413(16) 0.0632(6) Uani 1 1 d . . . . .
H35 H 1.342022 0.725574 0.797693 0.076 Uiso 1 1 calc R U . . .
C36 C 0.83092(18) 0.36098(15) 0.55862(13) 0.0437(4) Uani 1 1 d . . . . .
C37 C 0.6984(2) 0.28512(17) 0.47473(15) 0.0555(5) Uani 1 1 d . . . . .
H37A H 0.701052 0.206512 0.470756 0.083 Uiso 1 1 calc R U . . .
H37B H 0.696662 0.298636 0.408974 0.083 Uiso 1 1 calc R U . . .
H37C H 0.611968 0.301207 0.490274 0.083 Uiso 1 1 calc R U . . .

loop_
_atom_site_aniso_label
_atom_site_aniso_U_11
_atom_site_aniso_U_22
_atom_site_aniso_U_33
_atom_site_aniso_U_23
_atom_site_aniso_U_13
_atom_site_aniso_U_12
Cl1 0.1179(6) 0.0871(5) 0.0834(4) 0.0300(4) -0.0287(4) 0.0365(4)
Cl2 0.0701(4) 0.0928(5) 0.1113(6) 0.0024(4) -0.0194(4) -0.0137(3)
O1 0.0538(8) 0.0454(8) 0.0658(8) 0.0136(7) -0.0062(6) 0.0105(6)
O2 0.0431(6) 0.0430(7) 0.0497(7) 0.0160(6) 0.0000(5) 0.0051(5)
N1 0.0426(8) 0.0428(9) 0.0491(8) 0.0163(7) 0.0050(6) 0.0086(6)
N2 0.0426(8) 0.0461(9) 0.0471(8) 0.0134(7) 0.0027(6) 0.0104(6)
N3 0.0474(8) 0.0517(10) 0.0523(9) 0.0180(7) 0.0050(7) 0.0145(7)
N4 0.0434(8) 0.0434(9) 0.0517(9) 0.0131(7) 0.0075(6) 0.0065(6)
C1 0.0761(14) 0.0590(14) 0.0481(11) 0.0144(10) 0.0012(10) 0.0256(11)
C2 0.0517(11) 0.0635(14) 0.0553(12) 0.0126(10) 0.0031(9) 0.0184(9)
C3 0.0489(10) 0.0571(12) 0.0477(10) 0.0186(9) 0.0097(8) 0.0157(9)
C4 0.0469(9) 0.0484(11) 0.0421(9) 0.0153(8) 0.0102(7) 0.0164(8)
C5 0.0395(8) 0.0409(10) 0.0425(9) 0.0141(8) 0.0091(7) 0.0071(7)
C6 0.0371(8) 0.0427(10) 0.0423(9) 0.0136(7) 0.0093(7) 0.0082(7)
C7 0.0382(8) 0.0442(10) 0.0403(9) 0.0134(7) 0.0100(7) 0.0083(7)
C8 0.0415(9) 0.0420(11) 0.0477(10) 0.0139(8) 0.0040(7) 0.0072(7)
C9 0.0401(8) 0.0442(10) 0.0427(9) 0.0143(8) 0.0102(7) 0.0082(7)
C10 0.0413(9) 0.0446(11) 0.0428(9) 0.0152(8) 0.0090(7) 0.0107(7)
C11 0.0391(8) 0.0473(11) 0.0426(9) 0.0149(8) 0.0046(7) 0.0112(7)
C12 0.0411(9) 0.0565(12) 0.0385(9) 0.0115(8) 0.0061(7) 0.0065(8)
C13 0.0472(10) 0.0634(13) 0.0534(11) 0.0123(10) 0.0041(8) 0.0151(9)
C14 0.0443(10) 0.0830(17) 0.0613(13) 0.0098(11) -0.0017(9) 0.0110(10)
C15 0.0497(11) 0.0718(16) 0.0595(12) 0.0102(11) 0.0017(9) -0.0009(10)
C16 0.0894(16) 0.0662(15) 0.0574(12) 0.0337(11) 0.0172(11) 0.0216(12)
C17 0.0606(12) 0.0618(14) 0.0594(12) 0.0280(10) 0.0172(10) 0.0154(10)
C18 0.0661(13) 0.0570(14) 0.0656(13) 0.0165(11) 0.0023(10) -0.0004(10)
C19 0.0546(11) 0.0564(13) 0.0537(11) 0.0159(10) -0.0015(9) 0.0040(9)
C20 0.0453(9) 0.0491(11) 0.0468(10) 0.0179(8) 0.0095(8) 0.0139(8)
C21 0.0651(13) 0.0526(13) 0.0753(14) 0.0230(11) 0.0021(11) 0.0192(10)
C22 0.0376(8) 0.0430(11) 0.0497(10) 0.0152(8) 0.0065(7) 0.0090(7)
C23 0.0454(10) 0.0506(12) 0.0544(11) 0.0116(9) 0.0081(8) 0.0081(8)
C24 0.0655(13) 0.0565(15) 0.0680(14) 0.0026(11) 0.0102(11) 0.0147(11)
C25 0.0654(14) 0.0423(13) 0.0985(19) 0.0129(13) 0.0054(13) 0.0064(10)
C26 0.0663(14) 0.0544(15) 0.0972(18) 0.0334(13) 0.0184(13) 0.0027(11)
C27 0.0596(12) 0.0557(14) 0.0655(13) 0.0233(10) 0.0200(10) 0.0084(10)
C28 0.0401(8) 0.0437(10) 0.0482(10) 0.0166(8) 0.0067(7) 0.0080(7)
C29 0.0420(9) 0.0429(10) 0.0456(9) 0.0153(8) 0.0109(7) 0.0089(7)
C30 0.0465(9) 0.0441(11) 0.0448(10) 0.0123(8) 0.0066(8) 0.0038(8)
C31 0.0571(12) 0.0518(14) 0.0906(16) 0.0171(12) 0.0013(11) 0.0072(10)
C32 0.0855(17) 0.0474(14) 0.111(2) 0.0191(14) -0.0012(15) 0.0036(12)
C33 0.0768(16) 0.0640(17) 0.0874(17) 0.0196(13) -0.0091(13) -0.0162(12)
C34 0.0606(13) 0.0699(17) 0.0817(16) 0.0247(13) -0.0165(11) -0.0085(11)
C35 0.0547(11) 0.0546(13) 0.0609(12) 0.0202(10) -0.0096(9) 0.0022(9)
C36 0.0405(9) 0.0453(11) 0.0441(9) 0.0125(8) 0.0119(7) 0.0090(7)
C37 0.0487(10) 0.0489(12) 0.0576(11) 0.0116(9) 0.0053(8) 0.0045(8)

loop_
_atom_type_symbol
_atom_type_description
_atom_type_scat_dispersion_real
_atom_type_scat_dispersion_imag
_atom_type_scat_source
C C 0.0033 0.0016 'International Tables Vol C Tables 4.2.6.8 and 6.1.1.4'
H H 0.0000 0.0000 'International Tables Vol C Tables 4.2.6.8 and 6.1.1.4'
Cl Cl 0.1484 0.1585 'International Tables Vol C Tables 4.2.6.8 and 6.1.1.4'
N N 0.0061 0.0033 'International Tables Vol C Tables 4.2.6.8 and 6.1.1.4'
O O 0.0106 0.0060 'International Tables Vol C Tables 4.2.6.8 and 6.1.1.4'

loop_
_geom_angle_atom_site_label_1
_geom_angle_atom_site_label_2
_geom_angle_atom_site_label_3
_geom_angle
_geom_angle_site_symmetry_1
_geom_angle_site_symmetry_3
_geom_angle_publ_flag
C5 O2 C29 114.29(13) . . ?
N4 N1 C4 119.43(15) . . ?
C5 N1 N4 109.74(14) . . ?
C5 N1 C4 130.74(15) . . ?
N3 N2 C12 118.68(14) . . ?
C11 N2 N3 112.06(14) . . ?
C11 N2 C12 129.11(16) . . ?
C20 N3 N2 107.31(14) . . ?
C36 N4 N1 105.37(15) . . ?
C2 C1 Cl1 119.51(18) . . ?
C2 C1 C16 121.54(18) . . ?
C16 C1 Cl1 118.94(18) . . ?
C1 C2 H2 120.3 . . ?
C1 C2 C3 119.4(2) . . ?
C3 C2 H2 120.3 . . ?
C2 C3 H3 120.4 . . ?
C4 C3 C2 119.22(19) . . ?
C4 C3 H3 120.4 . . ?
C3 C4 N1 120.15(16) . . ?
C3 C4 C17 121.29(17) . . ?
C17 C4 N1 118.54(17) . . ?
O2 C5 C6 127.64(16) . . ?
N1 C5 O2 122.35(15) . . ?
N1 C5 C6 110.01(15) . . ?
C5 C6 C7 119.19(16) . . ?
C5 C6 C36 102.87(15) . . ?
C36 C6 C7 137.92(15) . . ?
C6 C7 C28 111.94(15) . . ?
C8 C7 C6 120.63(16) . . ?
C8 C7 C28 127.43(17) . . ?
C7 C8 H8 114.6 . . ?
C7 C8 C9 130.73(17) . . ?
C9 C8 H8 114.6 . . ?
C8 C9 C22 120.61(15) . . ?
C10 C9 C8 120.19(17) . . ?
C10 C9 C22 119.16(15) . . ?
C9 C10 C11 124.81(15) . . ?
C9 C10 C20 130.90(17) . . ?
C20 C10 C11 104.25(15) . . ?
O1 C11 N2 124.40(16) . . ?
O1 C11 C10 131.12(16) . . ?
N2 C11 C10 104.47(15) . . ?
C13 C12 N2 118.84(18) . . ?
C19 C12 N2 121.72(16) . . ?
C19 C12 C13 119.43(17) . . ?
C12 C13 H13 120.0 . . ?
C14 C13 C12 120.1(2) . . ?
C14 C13 H13 120.0 . . ?
C13 C14 H14 120.1 . . ?
C15 C14 C13 119.8(2) . . ?
C15 C14 H14 120.1 . . ?
C14 C15 Cl2 119.81(17) . . ?
C14 C15 C18 120.7(2) . . ?
C18 C15 Cl2 119.5(2) . . ?
C1 C16 H16 120.3 . . ?
C1 C16 C17 119.3(2) . . ?
C17 C16 H16 120.3 . . ?
C4 C17 H17 120.4 . . ?
C16 C17 C4 119.2(2) . . ?
C16 C17 H17 120.4 . . ?
C15 C18 H18 120.0 . . ?
C15 C18 C19 120.1(2) . . ?
C19 C18 H18 120.0 . . ?
C12 C19 H19 120.0 . . ?
C18 C19 C12 119.94(19) . . ?
C18 C19 H19 120.0 . . ?
N3 C20 C10 111.88(17) . . ?
N3 C20 C21 116.97(16) . . ?
C10 C20 C21 131.15(16) . . ?
C20 C21 H21A 109.5 . . ?
C20 C21 H21B 109.5 . . ?
C20 C21 H21C 109.5 . . ?
H21A C21 H21B 109.5 . . ?
H21A C21 H21C 109.5 . . ?
H21B C21 H21C 109.5 . . ?
C23 C22 C9 119.47(16) . . ?
C27 C22 C9 121.79(18) . . ?
C27 C22 C23 118.73(18) . . ?
C22 C23 H23 119.8 . . ?
C24 C23 C22 120.4(2) . . ?
C24 C23 H23 119.8 . . ?
C23 C24 H24 119.8 . . ?
C25 C24 C23 120.5(2) . . ?
C25 C24 H24 119.8 . . ?
C24 C25 H25 120.2 . . ?
C24 C25 C26 119.6(2) . . ?
C26 C25 H25 120.2 . . ?
C25 C26 H26 119.8 . . ?
C25 C26 C27 120.3(2) . . ?
C27 C26 H26 119.8 . . ?
C22 C27 H27 119.7 . . ?
C26 C27 C22 120.5(2) . . ?
C26 C27 H27 119.7 . . ?
C7 C28 H28 117.7 . . ?
C29 C28 C7 124.57(17) . . ?
C29 C28 H28 117.7 . . ?
O2 C29 C30 111.36(15) . . ?
C28 C29 O2 122.10(16) . . ?
C28 C29 C30 126.51(17) . . ?
C31 C30 C29 120.74(17) . . ?
C31 C30 C35 118.33(18) . . ?
C35 C30 C29 120.86(18) . . ?
C30 C31 H31 119.8 . . ?
C32 C31 C30 120.4(2) . . ?
C32 C31 H31 119.8 . . ?
C31 C32 H32 119.7 . . ?
C33 C32 C31 120.6(2) . . ?
C33 C32 H32 119.7 . . ?
C32 C33 H33 120.2 . . ?
C34 C33 C32 119.6(2) . . ?
C34 C33 H33 120.2 . . ?
C33 C34 H34 119.7 . . ?
C33 C34 C35 120.6(2) . . ?
C35 C34 H34 119.7 . . ?
C30 C35 H35 119.8 . . ?
C34 C35 C30 120.4(2) . . ?
C34 C35 H35 119.8 . . ?
N4 C36 C6 111.99(15) . . ?
N4 C36 C37 118.59(17) . . ?
C6 C36 C37 129.42(16) . . ?
C36 C37 H37A 109.5 . . ?
C36 C37 H37B 109.5 . . ?
C36 C37 H37C 109.5 . . ?
H37A C37 H37B 109.5 . . ?
H37A C37 H37C 109.5 . . ?
H37B C37 H37C 109.5 . . ?

loop_
_geom_bond_atom_site_label_1
_geom_bond_atom_site_label_2
_geom_bond_distance
_geom_bond_site_symmetry_2
_geom_bond_publ_flag
Cl1 C1 1.729(2) . ?
Cl2 C15 1.733(2) . ?
O1 C11 1.226(2) . ?
O2 C5 1.337(2) . ?
O2 C29 1.380(2) . ?
N1 N4 1.381(2) . ?
N1 C4 1.415(2) . ?
N1 C5 1.333(2) . ?
N2 N3 1.392(2) . ?
N2 C11 1.380(2) . ?
N2 C12 1.408(2) . ?
N3 C20 1.297(2) . ?
N4 C36 1.316(2) . ?
C1 C2 1.366(3) . ?
C1 C16 1.368(3) . ?
C2 H2 0.9300 . ?
C2 C3 1.381(3) . ?
C3 H3 0.9300 . ?
C3 C4 1.367(3) . ?
C4 C17 1.379(3) . ?
C5 C6 1.369(2) . ?
C6 C7 1.434(2) . ?
C6 C36 1.419(3) . ?
C7 C8 1.382(2) . ?
C7 C28 1.438(2) . ?
C8 H8 0.9300 . ?
C8 C9 1.413(2) . ?
C9 C10 1.387(2) . ?
C9 C22 1.488(3) . ?
C10 C11 1.465(3) . ?
C10 C20 1.445(2) . ?
C12 C13 1.384(3) . ?
C12 C19 1.379(3) . ?
C13 H13 0.9300 . ?
C13 C14 1.377(3) . ?
C14 H14 0.9300 . ?
C14 C15 1.363(3) . ?
C15 C18 1.366(3) . ?
C16 H16 0.9300 . ?
C16 C17 1.376(3) . ?
C17 H17 0.9300 . ?
C18 H18 0.9300 . ?
C18 C19 1.376(3) . ?
C19 H19 0.9300 . ?
C20 C21 1.487(3) . ?
C21 H21A 0.9600 . ?
C21 H21B 0.9600 . ?
C21 H21C 0.9600 . ?
C22 C23 1.383(3) . ?
C22 C27 1.379(3) . ?
C23 H23 0.9300 . ?
C23 C24 1.377(3) . ?
C24 H24 0.9300 . ?
C24 C25 1.367(3) . ?
C25 H25 0.9300 . ?
C25 C26 1.371(4) . ?
C26 H26 0.9300 . ?
C26 C27 1.377(3) . ?
C27 H27 0.9300 . ?
C28 H28 0.9300 . ?
C28 C29 1.341(2) . ?
C29 C30 1.461(3) . ?
C30 C31 1.377(3) . ?
C30 C35 1.381(3) . ?
C31 H31 0.9300 . ?
C31 C32 1.371(3) . ?
C32 H32 0.9300 . ?
C32 C33 1.365(4) . ?
C33 H33 0.9300 . ?
C33 C34 1.353(4) . ?
C34 H34 0.9300 . ?
C34 C35 1.375(3) . ?
C35 H35 0.9300 . ?
C36 C37 1.486(2) . ?
C37 H37A 0.9600 . ?
C37 H37B 0.9600 . ?
C37 H37C 0.9600 . ?

loop_
_geom_torsion_atom_site_label_1
_geom_torsion_atom_site_label_2
_geom_torsion_atom_site_label_3
_geom_torsion_atom_site_label_4
_geom_torsion
_geom_torsion_site_symmetry_1
_geom_torsion_site_symmetry_2
_geom_torsion_site_symmetry_3
_geom_torsion_site_symmetry_4
_geom_torsion_publ_flag
Cl1 C1 C2 C3 177.82(15) . . . . ?
Cl1 C1 C16 C17 -177.57(17) . . . . ?
Cl2 C15 C18 C19 178.52(18) . . . . ?
O2 C5 C6 C7 -2.0(3) . . . . ?
O2 C5 C6 C36 179.47(17) . . . . ?
O2 C29 C30 C31 -163.17(18) . . . . ?
O2 C29 C30 C35 19.9(3) . . . . ?
N1 N4 C36 C6 -0.3(2) . . . . ?
N1 N4 C36 C37 179.09(15) . . . . ?
N1 C4 C17 C16 176.70(18) . . . . ?
N1 C5 C6 C7 177.47(15) . . . . ?
N1 C5 C6 C36 -1.02(19) . . . . ?
N2 N3 C20 C10 -0.3(2) . . . . ?
N2 N3 C20 C21 179.17(17) . . . . ?
N2 C12 C13 C14 -179.79(18) . . . . ?
N2 C12 C19 C18 179.33(19) . . . . ?
N3 N2 C11 O1 -177.34(17) . . . . ?
N3 N2 C11 C10 1.56(19) . . . . ?
N3 N2 C12 C13 0.4(3) . . . . ?
N3 N2 C12 C19 -178.65(17) . . . . ?
N4 N1 C4 C3 141.95(18) . . . . ?
N4 N1 C4 C17 -36.4(2) . . . . ?
N4 N1 C5 O2 -179.56(15) . . . . ?
N4 N1 C5 C6 0.9(2) . . . . ?
C1 C2 C3 C4 -0.3(3) . . . . ?
C1 C16 C17 C4 -0.2(3) . . . . ?
C2 C1 C16 C17 1.7(4) . . . . ?
C2 C3 C4 N1 -176.42(17) . . . . ?
C2 C3 C4 C17 1.9(3) . . . . ?
C3 C4 C17 C16 -1.6(3) . . . . ?
C4 N1 N4 C36 176.52(15) . . . . ?
C4 N1 C5 O2 4.0(3) . . . . ?
C4 N1 C5 C6 -175.50(17) . . . . ?
C5 O2 C29 C28 2.0(2) . . . . ?
C5 O2 C29 C30 -176.03(14) . . . . ?
C5 N1 N4 C36 -0.35(19) . . . . ?
C5 N1 C4 C3 -41.9(3) . . . . ?
C5 N1 C4 C17 139.7(2) . . . . ?
C5 C6 C7 C8 -174.72(16) . . . . ?
C5 C6 C7 C28 5.3(2) . . . . ?
C5 C6 C36 N4 0.8(2) . . . . ?
C5 C6 C36 C37 -178.50(18) . . . . ?
C6 C7 C8 C9 175.22(18) . . . . ?
C6 C7 C28 C29 -5.5(3) . . . . ?
C7 C6 C36 N4 -177.2(2) . . . . ?
C7 C6 C36 C37 3.5(4) . . . . ?
C7 C8 C9 C10 175.28(18) . . . . ?
C7 C8 C9 C22 -7.0(3) . . . . ?
C7 C28 C29 O2 1.9(3) . . . . ?
C7 C28 C29 C30 179.60(17) . . . . ?
C8 C7 C28 C29 174.58(18) . . . . ?
C8 C9 C10 C11 -0.5(3) . . . . ?
C8 C9 C10 C20 177.29(18) . . . . ?
C8 C9 C22 C23 -72.6(2) . . . . ?
C8 C9 C22 C27 106.6(2) . . . . ?
C9 C10 C11 O1 -4.6(3) . . . . ?
C9 C10 C11 N2 176.64(16) . . . . ?
C9 C10 C20 N3 -176.87(18) . . . . ?
C9 C10 C20 C21 3.7(3) . . . . ?
C9 C22 C23 C24 -179.53(17) . . . . ?
C9 C22 C27 C26 179.92(18) . . . . ?
C10 C9 C22 C23 105.2(2) . . . . ?
C10 C9 C22 C27 -75.7(2) . . . . ?
C11 N2 N3 C20 -0.8(2) . . . . ?
C11 N2 C12 C13 175.53(18) . . . . ?
C11 N2 C12 C19 -3.5(3) . . . . ?
C11 C10 C20 N3 1.2(2) . . . . ?
C11 C10 C20 C21 -178.2(2) . . . . ?
C12 N2 N3 C20 175.10(16) . . . . ?
C12 N2 C11 O1 7.3(3) . . . . ?
C12 N2 C11 C10 -173.83(16) . . . . ?
C12 C13 C14 C15 0.2(3) . . . . ?
C13 C12 C19 C18 0.3(3) . . . . ?
C13 C14 C15 Cl2 -178.95(17) . . . . ?
C13 C14 C15 C18 0.7(4) . . . . ?
C14 C15 C18 C19 -1.2(4) . . . . ?
C15 C18 C19 C12 0.6(3) . . . . ?
C16 C1 C2 C3 -1.4(3) . . . . ?
C19 C12 C13 C14 -0.7(3) . . . . ?
C20 C10 C11 O1 177.2(2) . . . . ?
C20 C10 C11 N2 -1.62(18) . . . . ?
C22 C9 C10 C11 -178.22(16) . . . . ?
C22 C9 C10 C20 -0.4(3) . . . . ?
C22 C23 C24 C25 -0.5(3) . . . . ?
C23 C22 C27 C26 -0.9(3) . . . . ?
C23 C24 C25 C26 -0.8(3) . . . . ?
C24 C25 C26 C27 1.2(3) . . . . ?
C25 C26 C27 C22 -0.3(3) . . . . ?
C27 C22 C23 C24 1.3(3) . . . . ?
C28 C7 C8 C9 -4.8(3) . . . . ?
C28 C29 C30 C31 18.9(3) . . . . ?
C28 C29 C30 C35 -158.0(2) . . . . ?
C29 O2 C5 N1 178.64(16) . . . . ?
C29 O2 C5 C6 -1.9(3) . . . . ?
C29 C30 C31 C32 -175.5(2) . . . . ?
C29 C30 C35 C34 176.5(2) . . . . ?
C30 C31 C32 C33 -1.5(4) . . . . ?
C31 C30 C35 C34 -0.5(3) . . . . ?
C31 C32 C33 C34 0.4(5) . . . . ?
C32 C33 C34 C35 0.6(4) . . . . ?
C33 C34 C35 C30 -0.5(4) . . . . ?
C35 C30 C31 C32 1.5(4) . . . . ?
C36 C6 C7 C8 3.1(3) . . . . ?
C36 C6 C7 C28 -176.9(2) . . . . ?
